data_7237532
loop_
_publ_author_name
'Hladka, Iryna'
'Volyniuk, Dmytro'
'Bezvikonnyi, Oleksandr'
'Kinzhybalo, Vasyl'
'Bednarchuk, Tamara J.'
'Danyliv, Yan'
'Lytvyn, Roman'
'Lazauskas, Algirdas'
'Grazulevicius, Juozas V.'

_publ_section_title
;
 Polymorphism of derivatives of tert-butyl substituted acridan and
 perfluorobiphenyl as sky-blue OLED emitters exhibiting aggregation
 induced thermally activated delayed fluorescence
;
_journal_issue 48
_journal_name_full 'Journal of Materials Chemistry C'
_journal_page_first 13179
_journal_paper_doi 10.1039/C8TC04867C
_journal_volume 6
_journal_year 2018
_chemical_formula_moiety 'C35 H30 F9 N'
_chemical_formula_sum 'C35 H30 F9 N'
_chemical_formula_weight 635.60
_space_group_crystal_system monoclinic
_space_group_IT_number 14
_space_group_name_Hall '-P 2ybc'
_space_group_name_H-M_alt 'P 1 21/c 1'
_atom_sites_solution_hydrogens geom
_atom_sites_solution_primary dual
_audit_creation_date 2018-07-16
_audit_creation_method
;
Olex2 1.2
(compiled 2018.05.29 svn.r3508 for OlexSys, GUI svn.r5506)
;
_audit_update_record
;
2018-09-04 deposited with the CCDC.
2018-10-25 downloaded from the CCDC.
;
_cell_angle_alpha 90
_cell_angle_beta 105.57(3)
_cell_angle_gamma 90
_cell_formula_units_Z 4
_cell_length_a 10.870(4)
_cell_length_b 24.126(6)
_cell_length_c 12.550(4)
_cell_measurement_reflns_used 1964
_cell_measurement_temperature 293(2)
_cell_measurement_theta_max 21.8710
_cell_measurement_theta_min 2.4460
_cell_volume 3170.5(18)
_computing_cell_refinement 'CrysAlisPro 1.171.39.46 (Rigaku OD, 2018)'
_computing_data_collection 'CrysAlisPro 1.171.39.46 (Rigaku OD, 2018)'
_computing_data_reduction 'CrysAlisPro 1.171.39.46 (Rigaku OD, 2018)'
_computing_molecular_graphics 'Olex2 (Dolomanov et al., 2009)'
_computing_publication_material 'Olex2 (Dolomanov et al., 2009)'
_computing_structure_refinement 'ShelXL (Sheldrick, 2015)'
_computing_structure_solution 'ShelXT (Sheldrick, 2015)'
_diffrn_ambient_temperature 293(2)
_diffrn_detector 'CCD plate'
_diffrn_measured_fraction_theta_full 0.998
_diffrn_measured_fraction_theta_max 0.998
_diffrn_measurement_details
;
List of Runs (angles in degrees, time in seconds):

  # Type    Start    End  Width  t~exp~   \w     \q     \k     \f   Frames
#--------------------------------------------------------------------------
  1  \w    -66.00 116.00   1.00   20.00    --   30.10  54.00   0.00  182
  2  \w     86.00 112.00   1.00   20.00    --   30.10  54.00-150.00   26
  3  \w    -73.00 -37.00   1.00   20.00    --   30.10  54.00 120.00   36
;
_diffrn_measurement_device 'two-circle diffractometer'
_diffrn_measurement_device_type 'XtaLAB Mini (ROW)'
_diffrn_measurement_method '\w scans'
_diffrn_orient_matrix_type 'CrysAlisPro convention (1999,Acta A55,543-557)'
_diffrn_orient_matrix_UB_11 0.0532954000
_diffrn_orient_matrix_UB_12 -0.0131590000
_diffrn_orient_matrix_UB_13 0.0365781000
_diffrn_orient_matrix_UB_21 -0.0408387000
_diffrn_orient_matrix_UB_22 -0.0206845000
_diffrn_orient_matrix_UB_23 0.0115181000
_diffrn_orient_matrix_UB_31 0.0090476000
_diffrn_orient_matrix_UB_32 -0.0161597000
_diffrn_orient_matrix_UB_33 -0.0445263000
_diffrn_radiation_monochromator graphite
_diffrn_radiation_probe x-ray
_diffrn_radiation_type MoK\a
_diffrn_radiation_wavelength 0.71073
_diffrn_reflns_av_R_equivalents 0.1328
_diffrn_reflns_av_unetI/netI 0.1500
_diffrn_reflns_Laue_measured_fraction_full 0.998
_diffrn_reflns_Laue_measured_fraction_max 0.998
_diffrn_reflns_limit_h_max 9
_diffrn_reflns_limit_h_min -13
_diffrn_reflns_limit_k_max 30
_diffrn_reflns_limit_k_min -28
_diffrn_reflns_limit_l_max 14
_diffrn_reflns_limit_l_min -15
_diffrn_reflns_number 13429
_diffrn_reflns_point_group_measured_fraction_full 0.998
_diffrn_reflns_point_group_measured_fraction_max 0.998
_diffrn_reflns_theta_full 25.242
_diffrn_reflns_theta_max 26.373
_diffrn_reflns_theta_min 2.120
_diffrn_source 'fine-focus sealed X-ray tube'
_diffrn_source_type 'Rigaku (Mo) X-ray Source'
_exptl_absorpt_coefficient_mu 0.114
_exptl_absorpt_correction_T_max 0.994
_exptl_absorpt_correction_T_min 0.968
_exptl_absorpt_correction_type analytical
_exptl_absorpt_process_details
;
CrysAlisPro 1.171.39.46 (Rigaku Oxford Diffraction, 2018)
Analytical numeric absorption correction using a multifaceted crystal
			model based on expressions derived by R.C. Clark & J.S. Reid.
(Clark, R. C. & Reid, J. S. (1995). Acta Cryst. A51, 887-897)
Empirical absorption correction using spherical harmonics,
 implemented in SCALE3 ABSPACK scaling algorithm.
;
_exptl_crystal_density_diffrn 1.332
_exptl_crystal_description plate
_exptl_crystal_F_000 1312
_exptl_crystal_size_max 0.381
_exptl_crystal_size_mid 0.348
_exptl_crystal_size_min 0.053
_refine_diff_density_max 0.314
_refine_diff_density_min -0.328
_refine_diff_density_rms 0.072
_refine_ls_extinction_method none
_refine_ls_goodness_of_fit_ref 0.907
_refine_ls_hydrogen_treatment constr
_refine_ls_matrix_type full
_refine_ls_number_parameters 445
_refine_ls_number_reflns 6480
_refine_ls_number_restraints 106
_refine_ls_restrained_S_all 0.906
_refine_ls_R_factor_all 0.2018
_refine_ls_R_factor_gt 0.0961
_refine_ls_shift/su_max 0.001
_refine_ls_shift/su_mean 0.000
_refine_ls_structure_factor_coef Fsqd
_refine_ls_weighting_details 'w=1/[\s^2^(Fo^2^)+(0.1536P)^2^] where P=(Fo^2^+2Fc^2^)/3'
_refine_ls_weighting_scheme calc
_refine_ls_wR_factor_gt 0.2399
_refine_ls_wR_factor_ref 0.3362
_reflns_Friedel_coverage 0.000
_reflns_number_gt 2086
_reflns_number_total 6480
_reflns_threshold_expression 'I > 2\s(I)'
_cod_data_source_file c8tc04867c2.cif
_cod_data_source_block ih_56a_rep_2abs
_cod_database_code 7237532
_shelx_shelxl_version_number 2014/7
_chemical_oxdiff_formula C35H30F9N
_shelx_space_group_comment
;
The symmetry employed for this shelxl refinement is uniquely defined
by the following loop, which should always be used as a source of
symmetry information in preference to the above space-group names.
They are only intended as comments.
;
_reflns_odcompleteness_completeness 99.94
_reflns_odcompleteness_iscentric 1
_reflns_odcompleteness_theta 26.32
_olex2_refinement_description
;
1. Fixed Uiso
 At 1.2 times of:
  All C(H) groups
 At 1.5 times of:
  All C(H,H,H) groups
2. Restrained distances
 C33-C38 \\sim C36-C33 \\sim C39-C33 \\sim C34-C33 \\sim C37-C33 \\sim C35-C33
 with sigma of 0.02
3. Rigid bond restraints
 C13, C33, C39, C34, C37, C35, C38, C36
 with sigma for 1-2 distances of 0.01 and sigma for 1-3 distances of 0.01
4. Uiso/Uaniso restraints and constraints
C35 \\sim C38 \\sim C36 \\sim C39 \\sim C34 \\sim C37 \\sim C33: within 1.7A
with sigma of 0.04 and sigma for terminal atoms of 0.08
5. Others
 Sof(C38)=Sof(H38A)=Sof(H38B)=Sof(H38C)=Sof(C39)=Sof(H39A)=Sof(H39B)=Sof(H39C)=
 Sof(C37)=Sof(H37A)=Sof(H37B)=Sof(H37C)=1-FVAR(1)
 Sof(C34)=Sof(H34A)=Sof(H34B)=Sof(H34C)=Sof(C35)=Sof(H35A)=Sof(H35B)=Sof(H35C)=
 Sof(C36)=Sof(H36A)=Sof(H36B)=Sof(H36C)=FVAR(1)
6.a Aromatic/amide H refined with riding coordinates:
 C6(H6), C12(H12), C4(H4), C3(H3), C15(H15), C14(H14)
6.b Idealised Me refined as rotating group:
 C32(H32A,H32B,H32C), C10(H10A,H10B,H10C), C9(H9A,H9B,H9C), C31(H31A,H31B,
 H31C), C30(H30A,H30B,H30C), C34(H34A,H34B,H34C), C35(H35A,H35B,H35C), C36(H36A,
 H36B,H36C), C38(H38A,H38B,H38C), C39(H39A,H39B,H39C), C37(H37A,H37B,H37C)
;
_olex2_submission_special_instructions 'No special instructions were received'
_oxdiff_exptl_absorpt_empirical_details
;
Empirical correction (ABSPACK) includes:
- Absorption correction using spherical harmonics
- Frame scaling
;
_oxdiff_exptl_absorpt_empirical_full_max 3.534
_oxdiff_exptl_absorpt_empirical_full_min 0.420

loop_
_space_group_symop_operation_xyz
'x, y, z'
'-x, y+1/2, -z+1/2'
'-x, -y, -z'
'x, -y-1/2, z-1/2'

loop_
_atom_site_label
_atom_site_type_symbol
_atom_site_fract_x
_atom_site_fract_y
_atom_site_fract_z
_atom_site_U_iso_or_equiv
_atom_site_adp_type
_atom_site_occupancy
_atom_site_site_symmetry_order
_atom_site_calc_flag
_atom_site_refinement_flags_posn
_atom_site_refinement_flags_adp
_atom_site_refinement_flags_occupancy
_atom_site_disorder_assembly
_atom_site_disorder_group
F28 F 0.2727(3) 0.38419(10) 0.3493(3) 0.0906(9) Uani 1 1 d . . . . .
F21 F 0.1056(3) 0.47677(11) 0.2421(3) 0.0920(9) Uani 1 1 d . . . . .
F22 F 0.1924(3) 0.56295(12) 0.1499(3) 0.1023(10) Uani 1 1 d . . . . .
F19 F 0.3942(3) 0.51783(13) 0.5864(3) 0.1039(11) Uani 1 1 d . . . . .
F27 F 0.1866(4) 0.29639(12) 0.4362(4) 0.1251(14) Uani 1 1 d . . . . .
F18 F 0.4810(3) 0.60322(12) 0.4947(3) 0.1096(11) Uani 1 1 d . . . . .
F24 F 0.1240(3) 0.50044(13) 0.5860(3) 0.1120(12) Uani 1 1 d . . . . .
N1 N 0.3892(4) 0.63053(13) 0.2716(4) 0.0822(13) Uani 1 1 d . . . . .
F26 F 0.0670(4) 0.30937(15) 0.5960(4) 0.1468(17) Uani 1 1 d . . . . .
C7 C 0.5419(4) 0.66501(15) 0.1789(4) 0.0646(12) Uani 1 1 d . . . . .
F25 F 0.0324(4) 0.41266(17) 0.6711(4) 0.1470(16) Uani 1 1 d . . . . .
C6 C 0.6315(5) 0.65364(17) 0.1210(4) 0.0739(14) Uani 1 1 d . . . . .
H6 H 0.6700 0.6834 0.0955 0.089 Uiso 1 1 calc R . . . .
C23 C 0.2023(4) 0.44510(17) 0.4669(4) 0.0673(13) Uani 1 1 d . . . . .
C20 C 0.2487(4) 0.49385(17) 0.4152(5) 0.0690(13) Uani 1 1 d . . . . .
C21 C 0.1985(5) 0.50742(17) 0.3048(5) 0.0718(13) Uani 1 1 d . . . . .
C28 C 0.2155(4) 0.39239(18) 0.4289(5) 0.0712(13) Uani 1 1 d . . . . .
C11 C 0.3988(4) 0.72953(16) 0.2465(4) 0.0641(12) Uani 1 1 d . . . . .
C22 C 0.2429(5) 0.55211(18) 0.2585(5) 0.0726(13) Uani 1 1 d . . . . .
C5 C 0.6666(5) 0.60048(17) 0.0992(5) 0.0778(15) Uani 1 1 d . . . . .
C8 C 0.5123(4) 0.72543(16) 0.2010(4) 0.0696(13) Uani 1 1 d . . . . .
C16 C 0.3417(4) 0.68386(16) 0.2812(4) 0.0694(13) Uani 1 1 d . . . . .
C17 C 0.3391(5) 0.58536(17) 0.3196(5) 0.0728(14) Uani 1 1 d . . . . .
C27 C 0.1725(6) 0.34761(19) 0.4753(5) 0.0898(17) Uani 1 1 d . . . . .
C13 C 0.2484(5) 0.79027(18) 0.3049(5) 0.0826(15) Uani 1 1 d . U . . .
C12 C 0.3480(4) 0.78177(17) 0.2601(5) 0.0758(14) Uani 1 1 d . . . . .
H12 H 0.3849 0.8127 0.2369 0.091 Uiso 1 1 calc R . . . .
C18 C 0.3871(5) 0.57286(18) 0.4304(5) 0.0750(14) Uani 1 1 d . . . . .
C2 C 0.4831(4) 0.62094(16) 0.2149(4) 0.0684(13) Uani 1 1 d . . . . .
C4 C 0.6085(5) 0.55794(17) 0.1405(5) 0.0840(16) Uani 1 1 d . . . . .
H4 H 0.6313 0.5216 0.1302 0.101 Uiso 1 1 calc R . . . .
C3 C 0.5180(5) 0.56737(17) 0.1963(5) 0.0830(16) Uani 1 1 d . . . . .
H3 H 0.4798 0.5375 0.2218 0.100 Uiso 1 1 calc R . . . .
C19 C 0.3424(5) 0.52813(19) 0.4765(5) 0.0770(14) Uani 1 1 d . . . . .
C29 C 0.7585(6) 0.59039(19) 0.0300(6) 0.0918(18) Uani 1 1 d . . . . .
C24 C 0.1423(5) 0.4503(2) 0.5498(5) 0.0806(14) Uani 1 1 d . . . . .
C15 C 0.2378(5) 0.69128(19) 0.3231(6) 0.0967(19) Uani 1 1 d . . . . .
H15 H 0.1983 0.6604 0.3436 0.116 Uiso 1 1 calc R . . . .
C26 C 0.1123(6) 0.3536(2) 0.5553(6) 0.0973(19) Uani 1 1 d . . . . .
C14 C 0.1916(5) 0.7431(2) 0.3353(6) 0.0980(19) Uani 1 1 d . . . . .
H14 H 0.1216 0.7469 0.3640 0.118 Uiso 1 1 calc R . . . .
C33 C 0.1996(6) 0.8485(2) 0.3225(6) 0.107(2) Uani 1 1 d D U . . .
C32 C 0.8313(6) 0.5362(2) 0.0605(7) 0.124(2) Uani 1 1 d . . . . .
H32A H 0.8778 0.5369 0.1372 0.186 Uiso 1 1 calc GR . . . .
H32B H 0.8900 0.5317 0.0160 0.186 Uiso 1 1 calc GR . . . .
H32C H 0.7721 0.5058 0.0475 0.186 Uiso 1 1 calc GR . . . .
C10 C 0.4919(7) 0.7588(2) 0.0942(6) 0.119(2) Uani 1 1 d . . . . .
H10A H 0.5706 0.7607 0.0735 0.179 Uiso 1 1 calc GR . . . .
H10B H 0.4643 0.7956 0.1057 0.179 Uiso 1 1 calc GR . . . .
H10C H 0.4279 0.7411 0.0364 0.179 Uiso 1 1 calc GR . . . .
C25 C 0.0940(5) 0.4053(3) 0.5908(5) 0.0956(18) Uani 1 1 d . . . . .
C9 C 0.6296(5) 0.7489(3) 0.2884(7) 0.126(3) Uani 1 1 d . . . . .
H9A H 0.6412 0.7288 0.3565 0.190 Uiso 1 1 calc GR . . . .
H9B H 0.6158 0.7874 0.3007 0.190 Uiso 1 1 calc GR . . . .
H9C H 0.7044 0.7449 0.2622 0.190 Uiso 1 1 calc GR . . . .
C31 C 0.6770(9) 0.5848(4) -0.0948(7) 0.163(3) Uani 1 1 d . . . . .
H31A H 0.6251 0.5520 -0.1031 0.244 Uiso 1 1 calc GR . . . .
H31B H 0.7335 0.5821 -0.1418 0.244 Uiso 1 1 calc GR . . . .
H31C H 0.6233 0.6167 -0.1152 0.244 Uiso 1 1 calc GR . . . .
C30 C 0.8552(8) 0.6364(3) 0.0391(9) 0.178(4) Uani 1 1 d . . . . .
H30A H 0.8142 0.6684 -0.0002 0.266 Uiso 1 1 calc GR . . . .
H30B H 0.9221 0.6242 0.0079 0.266 Uiso 1 1 calc GR . . . .
H30C H 0.8908 0.6457 0.1156 0.266 Uiso 1 1 calc GR . . . .
C34 C 0.0696(15) 0.8480(7) 0.342(2) 0.177(8) Uani 0.645(15) 1 d D U P A 1
H34A H 0.0756 0.8342 0.4149 0.266 Uiso 0.645(15) 1 calc GR . P A 1
H34B H 0.0142 0.8244 0.2883 0.266 Uiso 0.645(15) 1 calc GR . P A 1
H34C H 0.0357 0.8849 0.3348 0.266 Uiso 0.645(15) 1 calc GR . P A 1
C35 C 0.3006(17) 0.8767(6) 0.4114(19) 0.189(9) Uani 0.645(15) 1 d D U P A 1
H35A H 0.3119 0.9140 0.3892 0.284 Uiso 0.645(15) 1 calc GR . P A 1
H35B H 0.3796 0.8568 0.4232 0.284 Uiso 0.645(15) 1 calc GR . P A 1
H35C H 0.2747 0.8772 0.4788 0.284 Uiso 0.645(15) 1 calc GR . P A 1
C36 C 0.1734(18) 0.8789(6) 0.2101(13) 0.168(6) Uani 0.645(15) 1 d D U P A 1
H36A H 0.1277 0.8548 0.1521 0.252 Uiso 0.645(15) 1 calc GR . P A 1
H36B H 0.2530 0.8894 0.1965 0.252 Uiso 0.645(15) 1 calc GR . P A 1
H36C H 0.1232 0.9115 0.2119 0.252 Uiso 0.645(15) 1 calc GR . P A 1
C38 C 0.288(3) 0.8927(6) 0.301(3) 0.152(10) Uani 0.355(15) 1 d D U P A 2
H38A H 0.2968 0.8888 0.2276 0.229 Uiso 0.355(15) 1 calc GR . P A 2
H38B H 0.3701 0.8890 0.3535 0.229 Uiso 0.355(15) 1 calc GR . P A 2
H38C H 0.2532 0.9286 0.3091 0.229 Uiso 0.355(15) 1 calc GR . P A 2
C39 C 0.068(3) 0.8539(14) 0.244(4) 0.198(14) Uani 0.355(15) 1 d D U P A 2
H39A H 0.0746 0.8562 0.1695 0.298 Uiso 0.355(15) 1 calc GR . P A 2
H39B H 0.0276 0.8868 0.2616 0.298 Uiso 0.355(15) 1 calc GR . P A 2
H39C H 0.0176 0.8221 0.2513 0.298 Uiso 0.355(15) 1 calc GR . P A 2
C37 C 0.190(4) 0.8542(8) 0.4412(17) 0.158(9) Uani 0.355(15) 1 d D U P A 2
H37A H 0.1791 0.8925 0.4569 0.237 Uiso 0.355(15) 1 calc GR . P A 2
H37B H 0.2674 0.8405 0.4912 0.237 Uiso 0.355(15) 1 calc GR . P A 2
H37C H 0.1188 0.8331 0.4501 0.237 Uiso 0.355(15) 1 calc GR . P A 2

loop_
_atom_site_aniso_label
_atom_site_aniso_U_11
_atom_site_aniso_U_22
_atom_site_aniso_U_33
_atom_site_aniso_U_23
_atom_site_aniso_U_13
_atom_site_aniso_U_12
F28 0.109(2) 0.0769(17) 0.100(2) -0.0041(14) 0.052(2) -0.0016(15)
F21 0.095(2) 0.0796(17) 0.100(2) -0.0053(15) 0.0226(19) -0.0280(15)
F22 0.127(3) 0.090(2) 0.093(3) 0.0145(17) 0.034(2) -0.0150(18)
F19 0.103(2) 0.107(2) 0.095(3) 0.0056(18) 0.013(2) -0.0171(17)
F27 0.134(3) 0.0678(18) 0.182(4) 0.0144(19) 0.058(3) -0.0039(18)
F18 0.103(2) 0.0887(19) 0.133(3) -0.0138(18) 0.023(2) -0.0301(17)
F24 0.124(3) 0.099(2) 0.130(3) -0.0177(19) 0.063(2) 0.0068(19)
N1 0.095(3) 0.0452(19) 0.128(4) -0.0001(19) 0.067(3) 0.0006(18)
F26 0.134(3) 0.125(3) 0.201(5) 0.070(3) 0.077(3) -0.013(2)
C7 0.073(3) 0.048(2) 0.076(3) -0.0045(19) 0.027(3) -0.0018(19)
F25 0.148(3) 0.160(3) 0.169(4) 0.031(3) 0.105(3) 0.007(2)
C6 0.086(3) 0.058(2) 0.090(4) 0.004(2) 0.046(3) 0.006(2)
C23 0.070(3) 0.058(2) 0.079(4) 0.008(2) 0.028(3) 0.004(2)
C20 0.065(3) 0.059(2) 0.088(4) 0.006(2) 0.028(3) 0.002(2)
C21 0.077(3) 0.058(3) 0.084(4) 0.002(2) 0.028(3) -0.006(2)
C28 0.069(3) 0.067(3) 0.086(4) 0.010(2) 0.035(3) -0.003(2)
C11 0.064(2) 0.056(2) 0.075(4) -0.007(2) 0.024(2) -0.005(2)
C22 0.080(3) 0.064(3) 0.078(4) 0.001(2) 0.028(3) 0.000(2)
C5 0.086(3) 0.057(3) 0.102(4) 0.000(2) 0.045(3) 0.003(2)
C8 0.074(3) 0.049(2) 0.091(4) -0.001(2) 0.033(3) 0.000(2)
C16 0.070(3) 0.050(2) 0.096(4) -0.007(2) 0.035(3) -0.004(2)
C17 0.081(3) 0.052(2) 0.097(5) -0.007(2) 0.043(3) -0.005(2)
C27 0.096(4) 0.058(3) 0.117(5) 0.012(3) 0.031(4) 0.008(3)
C13 0.085(3) 0.060(3) 0.112(5) 0.001(2) 0.041(3) 0.011(2)
C12 0.075(3) 0.053(2) 0.106(4) 0.005(2) 0.036(3) 0.001(2)
C18 0.072(3) 0.060(3) 0.094(4) -0.010(3) 0.025(3) -0.013(2)
C2 0.076(3) 0.055(2) 0.084(4) -0.002(2) 0.037(3) -0.006(2)
C4 0.114(4) 0.053(2) 0.106(4) 0.003(2) 0.063(4) 0.012(3)
C3 0.106(4) 0.049(2) 0.113(5) 0.007(2) 0.063(4) 0.000(2)
C19 0.075(3) 0.075(3) 0.086(4) 0.003(3) 0.029(3) -0.003(3)
C29 0.109(4) 0.073(3) 0.117(5) 0.006(3) 0.071(4) 0.019(3)
C24 0.081(3) 0.079(3) 0.094(4) 0.005(3) 0.046(3) 0.005(3)
C15 0.089(4) 0.058(3) 0.164(6) 0.000(3) 0.070(4) -0.001(2)
C26 0.096(4) 0.083(4) 0.126(5) 0.043(3) 0.054(4) 0.005(3)
C14 0.091(4) 0.076(3) 0.147(6) 0.006(3) 0.066(4) 0.008(3)
C33 0.100(4) 0.068(3) 0.160(6) -0.001(3) 0.048(4) 0.028(3)
C32 0.133(5) 0.098(4) 0.167(7) 0.014(4) 0.085(5) 0.041(4)
C10 0.161(6) 0.074(3) 0.150(7) 0.037(3) 0.089(5) 0.024(4)
C25 0.085(4) 0.122(5) 0.094(5) 0.018(3) 0.048(4) -0.003(3)
C9 0.075(3) 0.110(4) 0.198(8) -0.074(5) 0.044(4) -0.014(3)
C31 0.198(9) 0.202(8) 0.108(7) 0.013(6) 0.074(7) 0.062(7)
C30 0.202(8) 0.094(4) 0.312(12) 0.000(6) 0.200(9) -0.003(5)
C34 0.159(10) 0.130(10) 0.29(2) 0.057(13) 0.137(13) 0.077(8)
C35 0.193(12) 0.091(10) 0.249(17) -0.079(11) -0.002(13) 0.048(9)
C36 0.169(14) 0.126(10) 0.225(12) 0.083(9) 0.079(10) 0.086(10)
C38 0.169(17) 0.042(6) 0.27(3) -0.015(14) 0.09(2) 0.021(9)
C39 0.137(15) 0.15(2) 0.26(3) 0.01(3) -0.02(2) 0.070(12)
C37 0.23(3) 0.069(12) 0.189(14) -0.044(11) 0.086(16) 0.032(15)

loop_
_atom_type_symbol
_atom_type_description
_atom_type_scat_dispersion_real
_atom_type_scat_dispersion_imag
_atom_type_scat_source
C C 0.0033 0.0016 'International Tables Vol C Tables 4.2.6.8 and 6.1.1.4'
H H 0.0000 0.0000 'International Tables Vol C Tables 4.2.6.8 and 6.1.1.4'
F F 0.0171 0.0103 'International Tables Vol C Tables 4.2.6.8 and 6.1.1.4'
N N 0.0061 0.0033 'International Tables Vol C Tables 4.2.6.8 and 6.1.1.4'

loop_
_exptl_crystal_face_index_h
_exptl_crystal_face_index_k
_exptl_crystal_face_index_l
_exptl_crystal_face_perp_dist
1 0 0 0.0263
-1 0 0 0.0263
0 2 -1 0.1657
0 -2 1 0.1657
0 -2 -1 0.1460
7 10 -17 0.1737
-6 12 16 0.1772
-5 27 11 0.2238
-1 -34 1 0.2056

loop_
_geom_angle_atom_site_label_1
_geom_angle_atom_site_label_2
_geom_angle_atom_site_label_3
_geom_angle
C16 N1 C17 118.3(4)
C16 N1 C2 121.8(3)
C2 N1 C17 119.9(3)
C6 C7 C8 119.5(4)
C2 C7 C6 118.1(4)
C2 C7 C8 122.4(4)
C7 C6 H6 118.1
C5 C6 C7 123.7(4)
C5 C6 H6 118.1
C28 C23 C20 119.9(4)
C24 C23 C20 122.7(4)
C24 C23 C28 117.4(4)
C21 C20 C23 122.2(4)
C19 C20 C23 121.1(5)
C19 C20 C21 116.7(4)
F21 C21 C20 119.6(4)
F21 C21 C22 119.0(5)
C22 C21 C20 121.4(5)
F28 C28 C23 120.7(4)
F28 C28 C27 119.1(4)
C27 C28 C23 120.2(5)
C16 C11 C8 123.4(4)
C16 C11 C12 116.7(4)
C12 C11 C8 119.8(4)
F22 C22 C21 119.1(5)
F22 C22 C17 119.4(4)
C21 C22 C17 121.5(6)
C6 C5 C29 121.6(4)
C4 C5 C6 115.8(4)
C4 C5 C29 122.5(4)
C7 C8 C9 107.6(4)
C11 C8 C7 111.5(3)
C11 C8 C10 111.1(4)
C11 C8 C9 108.2(4)
C10 C8 C7 109.3(4)
C10 C8 C9 109.1(5)
C11 C16 N1 119.6(4)
C15 C16 N1 120.7(4)
C15 C16 C11 119.8(4)
C22 C17 N1 122.1(5)
C22 C17 C18 117.3(4)
C18 C17 N1 120.6(5)
F27 C27 C28 118.8(6)
C26 C27 F27 119.5(5)
C26 C27 C28 121.6(5)
C12 C13 C14 116.7(4)
C12 C13 C33 122.7(5)
C14 C13 C33 120.7(5)
C11 C12 H12 117.7
C13 C12 C11 124.5(4)
C13 C12 H12 117.7
F18 C18 C17 120.6(4)
F18 C18 C19 118.4(5)
C19 C18 C17 121.0(5)
C7 C2 N1 120.0(4)
C7 C2 C3 119.5(4)
C3 C2 N1 120.4(4)
C5 C4 H4 118.9
C3 C4 C5 122.2(4)
C3 C4 H4 118.9
C2 C3 H3 119.7
C4 C3 C2 120.5(4)
C4 C3 H3 119.7
F19 C19 C20 119.8(4)
F19 C19 C18 118.2(5)
C18 C19 C20 122.0(6)
C5 C29 C32 112.0(5)
C5 C29 C31 107.6(5)
C5 C29 C30 113.1(5)
C32 C29 C31 106.8(5)
C30 C29 C32 107.8(5)
C30 C29 C31 109.3(6)
F24 C24 C23 119.2(4)
F24 C24 C25 119.2(5)
C25 C24 C23 121.4(5)
C16 C15 H15 119.2
C14 C15 C16 121.5(4)
C14 C15 H15 119.2
F26 C26 C27 120.3(6)
F26 C26 C25 120.6(6)
C27 C26 C25 119.1(5)
C13 C14 H14 119.7
C15 C14 C13 120.7(5)
C15 C14 H14 119.7
C13 C33 C36 106.8(7)
C34 C33 C13 113.1(8)
C34 C33 C35 114.6(12)
C34 C33 C36 101.6(10)
C35 C33 C13 108.0(6)
C35 C33 C36 112.4(12)
C38 C33 C13 111.2(8)
C38 C33 C39 111(2)
C38 C33 C37 108.7(16)
C39 C33 C13 106.8(13)
C39 C33 C37 109(2)
C37 C33 C13 109.7(8)
C29 C32 H32A 109.5
C29 C32 H32B 109.5
C29 C32 H32C 109.5
H32A C32 H32B 109.5
H32A C32 H32C 109.5
H32B C32 H32C 109.5
C8 C10 H10A 109.5
C8 C10 H10B 109.5
C8 C10 H10C 109.5
H10A C10 H10B 109.5
H10A C10 H10C 109.5
H10B C10 H10C 109.5
F25 C25 C24 119.3(6)
C26 C25 F25 120.4(5)
C26 C25 C24 120.2(6)
C8 C9 H9A 109.5
C8 C9 H9B 109.5
C8 C9 H9C 109.5
H9A C9 H9B 109.5
H9A C9 H9C 109.5
H9B C9 H9C 109.5
C29 C31 H31A 109.5
C29 C31 H31B 109.5
C29 C31 H31C 109.5
H31A C31 H31B 109.5
H31A C31 H31C 109.5
H31B C31 H31C 109.5
C29 C30 H30A 109.5
C29 C30 H30B 109.5
C29 C30 H30C 109.5
H30A C30 H30B 109.5
H30A C30 H30C 109.5
H30B C30 H30C 109.5
C33 C34 H34A 109.5
C33 C34 H34B 109.5
C33 C34 H34C 109.5
H34A C34 H34B 109.5
H34A C34 H34C 109.5
H34B C34 H34C 109.5
C33 C35 H35A 109.5
C33 C35 H35B 109.5
C33 C35 H35C 109.5
H35A C35 H35B 109.5
H35A C35 H35C 109.5
H35B C35 H35C 109.5
C33 C36 H36A 109.5
C33 C36 H36B 109.5
C33 C36 H36C 109.5
H36A C36 H36B 109.5
H36A C36 H36C 109.5
H36B C36 H36C 109.5
C33 C38 H38A 109.5
C33 C38 H38B 109.5
C33 C38 H38C 109.5
H38A C38 H38B 109.5
H38A C38 H38C 109.5
H38B C38 H38C 109.5
C33 C39 H39A 109.5
C33 C39 H39B 109.5
C33 C39 H39C 109.5
H39A C39 H39B 109.5
H39A C39 H39C 109.5
H39B C39 H39C 109.5
C33 C37 H37A 109.5
C33 C37 H37B 109.5
C33 C37 H37C 109.5
H37A C37 H37B 109.5
H37A C37 H37C 109.5
H37B C37 H37C 109.5

loop_
_geom_bond_atom_site_label_1
_geom_bond_atom_site_label_2
_geom_bond_distance
F28 C28 1.326(5)
F21 C21 1.327(5)
F22 C22 1.351(6)
F19 C19 1.366(6)
F27 C27 1.353(6)
F18 C18 1.337(5)
F24 C24 1.325(5)
N1 C16 1.404(5)
N1 C17 1.422(6)
N1 C2 1.411(5)
F26 C26 1.332(6)
C7 C6 1.390(6)
C7 C8 1.534(6)
C7 C2 1.377(6)
F25 C25 1.363(6)
C6 H6 0.9300
C6 C5 1.387(6)
C23 C20 1.494(6)
C23 C28 1.379(6)
C23 C24 1.375(6)
C20 C21 1.385(7)
C20 C19 1.376(7)
C21 C22 1.373(6)
C28 C27 1.368(7)
C11 C8 1.495(6)
C11 C16 1.391(6)
C11 C12 1.404(6)
C22 C17 1.377(7)
C5 C4 1.378(6)
C5 C29 1.508(7)
C8 C10 1.528(8)
C8 C9 1.548(8)
C16 C15 1.379(6)
C17 C18 1.381(7)
C27 C26 1.346(8)
C13 C12 1.363(7)
C13 C14 1.395(7)
C13 C33 1.537(7)
C12 H12 0.9300
C18 C19 1.374(7)
C2 C3 1.385(6)
C4 H4 0.9300
C4 C3 1.370(6)
C3 H3 0.9300
C29 C32 1.523(7)
C29 C31 1.585(10)
C29 C30 1.512(8)
C24 C25 1.366(7)
C15 H15 0.9300
C15 C14 1.372(7)
C26 C25 1.357(8)
C14 H14 0.9300
C33 C34 1.496(11)
C33 C35 1.502(11)
C33 C36 1.548(11)
C33 C38 1.508(13)
C33 C39 1.510(14)
C33 C37 1.526(14)
C32 H32A 0.9600
C32 H32B 0.9600
C32 H32C 0.9600
C10 H10A 0.9600
C10 H10B 0.9600
C10 H10C 0.9600
C9 H9A 0.9600
C9 H9B 0.9600
C9 H9C 0.9600
C31 H31A 0.9600
C31 H31B 0.9600
C31 H31C 0.9600
C30 H30A 0.9600
C30 H30B 0.9600
C30 H30C 0.9600
C34 H34A 0.9600
C34 H34B 0.9600
C34 H34C 0.9600
C35 H35A 0.9600
C35 H35B 0.9600
C35 H35C 0.9600
C36 H36A 0.9600
C36 H36B 0.9600
C36 H36C 0.9600
C38 H38A 0.9600
C38 H38B 0.9600
C38 H38C 0.9600
C39 H39A 0.9600
C39 H39B 0.9600
C39 H39C 0.9600
C37 H37A 0.9600
C37 H37B 0.9600
C37 H37C 0.9600

loop_
_exptl_oxdiff_crystal_face_indexfrac_h
_exptl_oxdiff_crystal_face_indexfrac_k
_exptl_oxdiff_crystal_face_indexfrac_l
_exptl_oxdiff_crystal_face_x
_exptl_oxdiff_crystal_face_y
_exptl_oxdiff_crystal_face_z
0.9983 0.0050 0.0018 0.0532 -0.0408 0.0089
-0.9983 -0.0050 -0.0018 -0.0532 0.0408 -0.0089
0.0007 1.9976 -1.0015 -0.0629 -0.0529 0.0123
-0.0007 -1.9976 1.0015 0.0629 0.0529 -0.0123
0.0064 -2.0040 -1.0004 -0.0099 0.0297 0.0770
6.6171 9.9240 -16.5933 -0.3849 -0.6666 0.6383
-5.5058 12.0714 16.4044 0.1478 0.1641 -0.9753
-4.7107 26.7299 10.6150 -0.2145 -0.2382 -0.9472
-0.7440 -34.0144 0.5281 0.4273 0.7400 0.5194
